data_4334395
loop_
_publ_author_name
'Julia R. Khusnutdinova'
'Jia Luo'
'Nigam P. Rath'
'Liviu M. Mirica'

_publ_section_title
;
 Late First-Row Transition Metal Complexes of a Tetradentate Pyridinophane
 Ligand: Electronic Properties and Reactivity Implications
;
_journal_name_full 'Inorganic Chemistry'
_journal_page_first 3920
_journal_page_last 3932
_journal_paper_doi 10.1021/ic400260z
_journal_volume 52
_journal_year 2013
_chemical_formula_moiety 'C26 H38 Co N6, 2(C F3 O3 S)'
_chemical_formula_sum 'C28 H38 Co F6 N6 O6 S2'
_chemical_formula_weight 791.69
_space_group_IT_number 14
_symmetry_cell_setting monoclinic
_symmetry_space_group_name_Hall '-P 2yn'
_symmetry_space_group_name_H-M 'P 1 21/n 1'
_atom_sites_solution_hydrogens geom
_atom_sites_solution_primary direct
_atom_sites_solution_secondary difmap
_audit_creation_method SHELXL-97
_cell_angle_alpha 90.00
_cell_angle_beta 94.005(6)
_cell_angle_gamma 90.00
_cell_formula_units_Z 4
_cell_length_a 11.3539(17)
_cell_length_b 16.380(2)
_cell_length_c 19.046(3)
_cell_measurement_reflns_used 5899
_cell_measurement_temperature 296(2)
_cell_measurement_theta_max 23.60
_cell_measurement_theta_min 2.38
_cell_volume 3533.5(9)
_computing_cell_refinement 'Bruker SAINT'
_computing_data_collection 'Bruker APEX2'
_computing_data_reduction 'Bruker SAINT'
_computing_molecular_graphics 'Bruker SHELXTL'
_computing_publication_material 'Bruker SHELXTL'
_computing_structure_refinement 'SHELXL-97 (Sheldrick, 2008)'
_computing_structure_solution 'SHELXS-97 (Sheldrick, 2008)'
_diffrn_ambient_temperature 296(2)
_diffrn_measured_fraction_theta_full 0.991
_diffrn_measured_fraction_theta_max 0.991
_diffrn_measurement_device_type 'Bruker APEX-II CCD'
_diffrn_measurement_method '\f and \w scans'
_diffrn_radiation_monochromator graphite
_diffrn_radiation_source 'fine-focus sealed tube'
_diffrn_radiation_type MoK\a
_diffrn_radiation_wavelength 0.71073
_diffrn_reflns_av_R_equivalents 0.0629
_diffrn_reflns_av_sigmaI/netI 0.0652
_diffrn_reflns_limit_h_max 13
_diffrn_reflns_limit_h_min -14
_diffrn_reflns_limit_k_max 20
_diffrn_reflns_limit_k_min -21
_diffrn_reflns_limit_l_max 24
_diffrn_reflns_limit_l_min -23
_diffrn_reflns_number 29691
_diffrn_reflns_theta_full 27.15
_diffrn_reflns_theta_max 27.15
_diffrn_reflns_theta_min 2.14
_exptl_absorpt_coefficient_mu 0.684
_exptl_absorpt_correction_T_max 0.8258
_exptl_absorpt_correction_T_min 0.7580
_exptl_absorpt_correction_type multi-scan
_exptl_absorpt_process_details 'sadabs v2008/1'
_exptl_crystal_colour orange
_exptl_crystal_density_diffrn 1.488
_exptl_crystal_density_meas ?
_exptl_crystal_description block
_exptl_crystal_F_000 1636
_exptl_crystal_size_max 0.43
_exptl_crystal_size_mid 0.32
_exptl_crystal_size_min 0.29
_refine_diff_density_max 0.468
_refine_diff_density_min -0.455
_refine_diff_density_rms 0.064
_refine_ls_extinction_method none
_refine_ls_goodness_of_fit_ref 1.012
_refine_ls_hydrogen_treatment constr
_refine_ls_matrix_type full
_refine_ls_number_parameters 523
_refine_ls_number_reflns 7768
_refine_ls_number_restraints 183
_refine_ls_restrained_S_all 1.015
_refine_ls_R_factor_all 0.0850
_refine_ls_R_factor_gt 0.0482
_refine_ls_shift/su_max 0.001
_refine_ls_shift/su_mean 0.000
_refine_ls_structure_factor_coef Fsqd
_refine_ls_weighting_details 'calc w=1/[\s^2^(Fo^2^)+(0.0723P)^2^+0.0000P] where P=(Fo^2^+2Fc^2^)/3'
_refine_ls_weighting_scheme calc
_refine_ls_wR_factor_gt 0.1194
_refine_ls_wR_factor_ref 0.1385
_reflns_number_gt 5046
_reflns_number_total 7768
_reflns_threshold_expression >2sigma(I)
_cod_data_source_file ic400260z_si_002_06.cif
_cod_data_source_block l18012
_cod_depositor_comments
;
The following automatic conversions were performed:

'_exptl_crystal_density_meas' value 'no' was changed to '?' - the
value is perceived as not measured.

Automatic conversion script
Id: cif_fix_values 3008 2015-01-20 13:52:24Z robertas 

The following automatic conversions were performed:

data name '_iucr_refine_instruction_details' was replaced with
'_iucr_refine_instructions_details' as specified in the replacement
file 'data/replacement-values/replacement_tags.lst'.

Automatic conversion script
Id: cif_correct_tags 9268 2022-04-12 08:56:07Z antanas 
;
_cod_database_code 4334395

loop_
_symmetry_equiv_pos_as_xyz
'x, y, z'
'-x+1/2, y+1/2, -z+1/2'
'-x, -y, -z'
'x-1/2, -y-1/2, z-1/2'

loop_
_atom_site_label
_atom_site_type_symbol
_atom_site_fract_x
_atom_site_fract_y
_atom_site_fract_z
_atom_site_U_iso_or_equiv
_atom_site_adp_type
_atom_site_occupancy
_atom_site_symmetry_multiplicity
_atom_site_calc_flag
_atom_site_refinement_flags
_atom_site_disorder_assembly
_atom_site_disorder_group
Co1 Co 0.23814(3) 0.27035(2) 0.086976(19) 0.03000(12) Uani 1 1 d . . .
N1 N 0.35920(19) 0.20036(13) 0.13064(12) 0.0330(5) Uani 1 1 d . . .
N2 N 0.12976(19) 0.22490(12) 0.14972(12) 0.0315(5) Uani 1 1 d . . .
N3 N 0.2972(2) 0.34405(13) 0.18823(11) 0.0340(5) Uani 1 1 d . . .
N4 N 0.1851(2) 0.14932(13) 0.02922(12) 0.0346(5) Uani 1 1 d . . .
N5 N 0.1106(2) 0.33497(14) 0.04166(13) 0.0372(6) Uani 1 1 d . . .
N6 N 0.3511(2) 0.31778(13) 0.02720(12) 0.0366(5) Uani 1 1 d . . .
C1 C 0.3587(2) 0.12050(16) 0.11586(15) 0.0356(6) Uani 1 1 d . . .
C2 C 0.4465(3) 0.06979(19) 0.14655(17) 0.0486(8) Uani 1 1 d . . .
H2 H 0.4477 0.0145 0.1355 0.058 Uiso 1 1 calc R . .
C3 C 0.5318(3) 0.1031(2) 0.19376(19) 0.0570(9) Uani 1 1 d . . .
H3 H 0.5916 0.0703 0.2143 0.068 Uiso 1 1 calc R . .
C4 C 0.5276(3) 0.1846(2) 0.21006(18) 0.0514(8) Uani 1 1 d . . .
H4 H 0.5835 0.2071 0.2425 0.062 Uiso 1 1 calc R . .
C5 C 0.4404(2) 0.23259(17) 0.17824(15) 0.0363(6) Uani 1 1 d . . .
C6 C 0.4254(2) 0.32171(17) 0.19348(16) 0.0395(7) Uani 1 1 d . . .
H6A H 0.4596 0.3339 0.2404 0.047 Uiso 1 1 calc R . .
H6B H 0.4667 0.3539 0.1602 0.047 Uiso 1 1 calc R . .
C7 C 0.2377(3) 0.29989(18) 0.24445(15) 0.0386(7) Uani 1 1 d . . .
H7A H 0.2112 0.3395 0.2778 0.046 Uiso 1 1 calc R . .
H7B H 0.2948 0.2645 0.2695 0.046 Uiso 1 1 calc R . .
C8 C 0.1328(2) 0.24891(16) 0.21679(15) 0.0344(6) Uani 1 1 d . . .
C9 C 0.0486(3) 0.22156(18) 0.26080(17) 0.0450(8) Uani 1 1 d . . .
H9 H 0.0487 0.2399 0.3070 0.054 Uiso 1 1 calc R . .
C10 C -0.0353(3) 0.16645(19) 0.23439(18) 0.0498(8) Uani 1 1 d . . .
H10 H -0.0934 0.1479 0.2626 0.060 Uiso 1 1 calc R . .
C11 C -0.0326(3) 0.13909(17) 0.16641(17) 0.0427(7) Uani 1 1 d . . .
H11 H -0.0865 0.0999 0.1492 0.051 Uiso 1 1 calc R . .
C12 C 0.0499(2) 0.16966(16) 0.12374(15) 0.0353(6) Uani 1 1 d . . .
C13 C 0.0600(2) 0.14434(18) 0.04829(15) 0.0408(7) Uani 1 1 d . . .
H13A H 0.0316 0.0888 0.0417 0.049 Uiso 1 1 calc R . .
H13B H 0.0112 0.1797 0.0175 0.049 Uiso 1 1 calc R . .
C14 C 0.2559(3) 0.08687(17) 0.07104(17) 0.0416(7) Uani 1 1 d . . .
H14A H 0.2852 0.0471 0.0388 0.050 Uiso 1 1 calc R . .
H14B H 0.2041 0.0584 0.1012 0.050 Uiso 1 1 calc R . .
C15 C 0.2780(3) 0.43576(17) 0.19327(16) 0.0405(7) Uani 1 1 d . . .
C16 C 0.3209(3) 0.47730(18) 0.12784(19) 0.0526(9) Uani 1 1 d . . .
H16A H 0.4036 0.4667 0.1251 0.079 Uiso 1 1 calc R . .
H16B H 0.3081 0.5351 0.1308 0.079 Uiso 1 1 calc R . .
H16C H 0.2779 0.4561 0.0866 0.079 Uiso 1 1 calc R . .
C17 C 0.3445(3) 0.4726(2) 0.25966(19) 0.0587(9) Uani 1 1 d . . .
H17A H 0.3233 0.4434 0.3006 0.088 Uiso 1 1 calc R . .
H17B H 0.3232 0.5290 0.2639 0.088 Uiso 1 1 calc R . .
H17C H 0.4280 0.4683 0.2556 0.088 Uiso 1 1 calc R . .
C18 C 0.1453(3) 0.4525(2) 0.19456(19) 0.0549(9) Uani 1 1 d . . .
H18A H 0.1036 0.4238 0.1565 0.082 Uiso 1 1 calc R . .
H18B H 0.1310 0.5100 0.1895 0.082 Uiso 1 1 calc R . .
H18C H 0.1181 0.4341 0.2385 0.082 Uiso 1 1 calc R . .
C19 C 0.1949(3) 0.13819(18) -0.04982(16) 0.0439(7) Uani 1 1 d . . .
C20 C 0.1390(3) 0.2106(2) -0.08962(17) 0.0562(9) Uani 1 1 d . . .
H20A H 0.0563 0.2128 -0.0821 0.084 Uiso 1 1 calc R . .
H20B H 0.1490 0.2045 -0.1390 0.084 Uiso 1 1 calc R . .
H20C H 0.1764 0.2601 -0.0729 0.084 Uiso 1 1 calc R . .
C21 C 0.1317(3) 0.06000(18) -0.07721(18) 0.0548(9) Uani 1 1 d . . .
H21A H 0.1564 0.0147 -0.0477 0.082 Uiso 1 1 calc R . .
H21B H 0.1514 0.0495 -0.1246 0.082 Uiso 1 1 calc R . .
H21C H 0.0479 0.0671 -0.0764 0.082 Uiso 1 1 calc R . .
C22 C 0.3269(3) 0.1342(2) -0.06412(19) 0.0596(9) Uani 1 1 d . . .
H22A H 0.3685 0.1778 -0.0396 0.089 Uiso 1 1 calc R . .
H22B H 0.3352 0.1395 -0.1137 0.089 Uiso 1 1 calc R . .
H22C H 0.3590 0.0828 -0.0480 0.089 Uiso 1 1 calc R . .
C23 C 0.0329(3) 0.36486(18) 0.01098(17) 0.0423(7) Uani 1 1 d . . .
C24 C -0.0675(3) 0.4011(2) -0.0299(2) 0.0674(10) Uani 1 1 d . . .
H24A H -0.0398 0.4314 -0.0685 0.101 Uiso 1 1 calc R . .
H24B H -0.1091 0.4369 -0.0003 0.101 Uiso 1 1 calc R . .
H24C H -0.1197 0.3586 -0.0476 0.101 Uiso 1 1 calc R . .
C25 C 0.4211(3) 0.34603(17) -0.00497(16) 0.0377(7) Uani 1 1 d . . .
C26 C 0.5109(3) 0.3821(2) -0.0459(2) 0.0590(10) Uani 1 1 d . . .
H26A H 0.5675 0.4104 -0.0150 0.089 Uiso 1 1 calc R . .
H26B H 0.4746 0.4199 -0.0793 0.089 Uiso 1 1 calc R . .
H26C H 0.5499 0.3399 -0.0704 0.089 Uiso 1 1 calc R . .
S1 S 0.22416(7) 0.33073(5) 0.43495(5) 0.0495(2) Uani 1 1 d U . .
C27 C 0.1843(3) 0.3287(2) 0.5239(2) 0.0793(13) Uani 1 1 d DU . .
F1 F 0.2685(3) 0.2928(3) 0.56479(17) 0.1823(19) Uani 1 1 d DU . .
F2 F 0.1691(4) 0.4023(2) 0.5484(2) 0.187(2) Uani 1 1 d DU . .
F3 F 0.0862(2) 0.28829(16) 0.53296(12) 0.0892(8) Uani 1 1 d DU . .
O1 O 0.3270(2) 0.3812(2) 0.43739(16) 0.0903(9) Uani 1 1 d U . .
O2 O 0.2388(3) 0.24752(18) 0.41786(18) 0.0976(11) Uani 1 1 d U . .
O3 O 0.1250(2) 0.3673(2) 0.39692(15) 0.0850(9) Uani 1 1 d U . .
S2 S 0.7476(8) 0.4856(5) 0.1474(5) 0.0728(19) Uani 0.528(15) 1 d PU A 1
C28 C 0.8037(6) 0.3928(5) 0.1907(4) 0.058(2) Uani 0.528(15) 1 d PDU A 1
F4 F 0.8724(7) 0.4105(7) 0.2478(4) 0.086(2) Uani 0.528(15) 1 d PDU A 1
F5 F 0.7083(7) 0.3470(5) 0.1912(9) 0.159(5) Uani 0.528(15) 1 d PDU A 1
F6 F 0.8685(6) 0.3552(5) 0.1457(5) 0.082(2) Uani 0.528(15) 1 d PDU A 1
O4 O 0.6491(10) 0.4565(8) 0.1005(7) 0.130(4) Uani 0.528(15) 1 d PU A 1
O5 O 0.7219(14) 0.5402(11) 0.1930(10) 0.187(6) Uani 0.528(15) 1 d PU A 1
O6 O 0.8480(16) 0.5053(12) 0.1072(10) 0.157(7) Uani 0.528(15) 1 d PU A 1
S2' S 0.7545(11) 0.4961(7) 0.1338(6) 0.082(2) Uani 0.472(15) 1 d PU A 2
C28' C 0.7719(12) 0.4076(9) 0.1823(7) 0.105(5) Uani 0.472(15) 1 d PDU A 2
F4' F 0.8513(15) 0.4120(13) 0.2361(9) 0.188(7) Uani 0.472(15) 1 d PDU A 2
F5' F 0.6989(14) 0.3809(16) 0.2279(7) 0.254(9) Uani 0.472(15) 1 d PDU A 2
F6' F 0.816(2) 0.3408(9) 0.1565(11) 0.242(8) Uani 0.472(15) 1 d PDU A 2
O4' O 0.7034(15) 0.4759(9) 0.0701(7) 0.132(5) Uani 0.472(15) 1 d PU A 2
O5' O 0.6705(18) 0.5312(16) 0.1809(11) 0.215(9) Uani 0.472(15) 1 d PU A 2
O6' O 0.8666(16) 0.5288(11) 0.1353(12) 0.139(6) Uani 0.472(15) 1 d PU A 2

loop_
_atom_site_aniso_label
_atom_site_aniso_U_11
_atom_site_aniso_U_22
_atom_site_aniso_U_33
_atom_site_aniso_U_23
_atom_site_aniso_U_13
_atom_site_aniso_U_12
Co1 0.0309(2) 0.0353(2) 0.0233(2) 0.00435(16) -0.00137(14) -0.00515(15)
N1 0.0356(13) 0.0374(11) 0.0257(13) 0.0055(10) -0.0003(10) -0.0040(10)
N2 0.0318(12) 0.0347(11) 0.0271(13) 0.0029(10) -0.0037(9) -0.0082(9)
N3 0.0380(13) 0.0402(12) 0.0239(13) 0.0008(10) 0.0018(10) -0.0103(10)
N4 0.0380(13) 0.0362(11) 0.0287(13) -0.0012(10) -0.0050(10) -0.0031(10)
N5 0.0400(14) 0.0403(13) 0.0311(14) 0.0014(11) 0.0016(11) -0.0056(11)
N6 0.0389(14) 0.0398(12) 0.0307(14) 0.0029(11) 0.0005(11) -0.0006(11)
C1 0.0412(16) 0.0366(14) 0.0286(15) 0.0067(12) 0.0008(12) -0.0006(12)
C2 0.056(2) 0.0426(16) 0.046(2) 0.0108(15) -0.0052(15) 0.0038(15)
C3 0.056(2) 0.061(2) 0.052(2) 0.0169(18) -0.0167(16) 0.0085(17)
C4 0.048(2) 0.062(2) 0.041(2) 0.0090(16) -0.0167(15) -0.0051(16)
C5 0.0343(15) 0.0455(16) 0.0281(15) 0.0055(13) -0.0038(12) -0.0056(13)
C6 0.0351(16) 0.0488(16) 0.0337(17) -0.0002(13) -0.0048(12) -0.0128(13)
C7 0.0454(17) 0.0477(15) 0.0223(15) 0.0018(13) -0.0005(12) -0.0148(14)
C8 0.0389(16) 0.0386(14) 0.0256(15) 0.0033(12) 0.0009(12) -0.0065(12)
C9 0.0471(18) 0.0563(18) 0.0323(17) 0.0047(14) 0.0076(14) -0.0113(15)
C10 0.0463(19) 0.0567(18) 0.047(2) 0.0101(16) 0.0109(16) -0.0154(15)
C11 0.0350(16) 0.0432(16) 0.049(2) 0.0073(15) -0.0033(14) -0.0132(13)
C12 0.0327(15) 0.0359(14) 0.0362(17) 0.0047(12) -0.0056(12) -0.0064(12)
C13 0.0392(17) 0.0469(16) 0.0350(17) -0.0007(14) -0.0066(13) -0.0145(13)
C14 0.0503(18) 0.0319(14) 0.0412(18) 0.0019(13) -0.0076(14) -0.0010(13)
C15 0.0480(18) 0.0403(15) 0.0335(17) -0.0045(13) 0.0046(14) -0.0117(13)
C16 0.066(2) 0.0389(15) 0.055(2) 0.0055(15) 0.0161(18) -0.0059(15)
C17 0.074(2) 0.0547(19) 0.047(2) -0.0119(17) 0.0003(18) -0.0203(18)
C18 0.056(2) 0.0584(19) 0.051(2) -0.0114(17) 0.0114(17) -0.0019(16)
C19 0.0549(19) 0.0446(16) 0.0313(17) -0.0088(14) -0.0039(14) -0.0056(14)
C20 0.080(3) 0.0599(19) 0.0279(18) 0.0008(15) -0.0006(17) 0.0002(18)
C21 0.066(2) 0.0517(18) 0.044(2) -0.0154(16) -0.0092(16) -0.0060(17)
C22 0.062(2) 0.068(2) 0.049(2) -0.0168(18) 0.0068(18) -0.0082(18)
C23 0.0450(19) 0.0405(16) 0.0410(19) 0.0000(14) 0.0011(15) -0.0052(14)
C24 0.057(2) 0.064(2) 0.078(3) 0.010(2) -0.0222(19) 0.0043(18)
C25 0.0418(17) 0.0376(14) 0.0340(17) 0.0037(13) 0.0045(13) 0.0018(13)
C26 0.058(2) 0.060(2) 0.061(2) 0.0181(18) 0.0225(19) -0.0036(17)
S1 0.0458(5) 0.0605(5) 0.0419(5) 0.0071(4) 0.0010(4) 0.0008(4)
C27 0.087(3) 0.110(3) 0.039(2) 0.000(2) 0.000(2) -0.055(3)
F1 0.139(3) 0.330(5) 0.069(2) 0.084(3) -0.052(2) -0.098(3)
F2 0.286(5) 0.151(3) 0.143(3) -0.099(2) 0.146(3) -0.139(3)
F3 0.0911(17) 0.1137(18) 0.0655(16) -0.0125(14) 0.0249(13) -0.0561(15)
O1 0.0623(17) 0.130(2) 0.079(2) 0.0319(19) 0.0061(15) -0.0328(17)
O2 0.128(3) 0.0717(17) 0.097(3) 0.0084(17) 0.035(2) 0.0221(17)
O3 0.0665(17) 0.123(2) 0.0634(19) 0.0196(17) -0.0093(14) 0.0222(16)
S2 0.065(2) 0.067(2) 0.082(5) -0.023(3) -0.024(3) 0.0153(16)
C28 0.030(5) 0.061(5) 0.079(6) -0.007(4) -0.015(4) 0.001(3)
F4 0.083(4) 0.123(6) 0.052(4) 0.009(3) -0.011(3) -0.003(4)
F5 0.070(4) 0.103(5) 0.311(15) -0.011(6) 0.060(6) -0.042(4)
F6 0.070(4) 0.079(4) 0.098(4) -0.014(3) 0.015(3) 0.023(3)
O4 0.102(7) 0.175(8) 0.102(8) 0.003(7) -0.065(6) -0.005(6)
O5 0.143(10) 0.191(9) 0.214(11) -0.145(8) -0.074(7) 0.121(8)
O6 0.142(10) 0.177(14) 0.157(14) 0.062(10) 0.051(10) -0.014(8)
S2' 0.088(4) 0.108(5) 0.050(2) -0.009(2) -0.001(2) 0.048(3)
C28' 0.038(7) 0.123(8) 0.149(11) 0.044(8) -0.030(6) -0.011(6)
F4' 0.200(11) 0.178(12) 0.171(12) 0.072(8) -0.108(9) -0.042(10)
F5' 0.208(12) 0.42(2) 0.127(10) 0.109(11) -0.027(7) -0.190(14)
F6' 0.36(3) 0.070(6) 0.279(18) -0.010(8) -0.076(15) 0.018(12)
O4' 0.161(12) 0.140(10) 0.084(7) -0.043(6) -0.061(7) 0.057(8)
O5' 0.201(16) 0.298(17) 0.149(12) -0.051(12) 0.027(13) 0.181(15)
O6' 0.136(8) 0.095(8) 0.178(16) 0.056(9) -0.056(8) -0.027(6)

loop_
_atom_type_symbol
_atom_type_description
_atom_type_scat_dispersion_real
_atom_type_scat_dispersion_imag
_atom_type_scat_source
C C 0.0033 0.0016 'International Tables Vol C Tables 4.2.6.8 and 6.1.1.4'
H H 0.0000 0.0000 'International Tables Vol C Tables 4.2.6.8 and 6.1.1.4'
N N 0.0061 0.0033 'International Tables Vol C Tables 4.2.6.8 and 6.1.1.4'
O O 0.0106 0.0060 'International Tables Vol C Tables 4.2.6.8 and 6.1.1.4'
F F 0.0171 0.0103 'International Tables Vol C Tables 4.2.6.8 and 6.1.1.4'
S S 0.1246 0.1234 'International Tables Vol C Tables 4.2.6.8 and 6.1.1.4'
Co Co 0.3494 0.9721 'International Tables Vol C Tables 4.2.6.8 and 6.1.1.4'

loop_
_geom_angle_atom_site_label_1
_geom_angle_atom_site_label_2
_geom_angle_atom_site_label_3
_geom_angle
N2 Co1 N1 88.26(9)
N2 Co1 N6 177.62(10)
N1 Co1 N6 90.60(9)
N2 Co1 N5 89.86(9)
N1 Co1 N5 176.55(10)
N6 Co1 N5 91.38(10)
N2 Co1 N4 78.95(8)
N1 Co1 N4 81.42(9)
N6 Co1 N4 102.96(9)
N5 Co1 N4 95.39(9)
N2 Co1 N3 81.15(8)
N1 Co1 N3 78.27(9)
N6 Co1 N3 96.57(9)
N5 Co1 N3 104.30(9)
N4 Co1 N3 151.85(8)
C1 N1 C5 121.0(2)
C1 N1 Co1 119.80(19)
C5 N1 Co1 119.16(18)
C8 N2 C12 121.3(2)
C8 N2 Co1 120.36(17)
C12 N2 Co1 118.29(19)
C7 N3 C6 108.7(2)
C7 N3 C15 111.1(2)
C6 N3 C15 112.3(2)
C7 N3 Co1 102.95(15)
C6 N3 Co1 98.66(15)
C15 N3 Co1 121.91(17)
C13 N4 C14 108.5(2)
C13 N4 C19 111.7(2)
C14 N4 C19 111.7(2)
C13 N4 Co1 98.67(16)
C14 N4 Co1 102.68(16)
C19 N4 Co1 122.23(16)
C23 N5 Co1 172.2(2)
C25 N6 Co1 176.6(3)
N1 C1 C2 120.1(3)
N1 C1 C14 118.0(2)
C2 C1 C14 121.6(3)
C3 C2 C1 119.0(3)
C3 C2 H2 120.5
C1 C2 H2 120.5
C4 C3 C2 119.7(3)
C4 C3 H3 120.2
C2 C3 H3 120.2
C5 C4 C3 119.5(3)
C5 C4 H4 120.2
C3 C4 H4 120.2
N1 C5 C4 120.6(3)
N1 C5 C6 115.3(2)
C4 C5 C6 124.1(3)
N3 C6 C5 110.3(2)
N3 C6 H6A 109.6
C5 C6 H6A 109.6
N3 C6 H6B 109.6
C5 C6 H6B 109.6
H6A C6 H6B 108.1
N3 C7 C8 113.6(2)
N3 C7 H7A 108.8
C8 C7 H7A 108.8
N3 C7 H7B 108.8
C8 C7 H7B 108.8
H7A C7 H7B 107.7
N2 C8 C9 120.6(3)
N2 C8 C7 117.5(2)
C9 C8 C7 121.6(3)
C10 C9 C8 118.5(3)
C10 C9 H9 120.7
C8 C9 H9 120.7
C11 C10 C9 119.8(3)
C11 C10 H10 120.1
C9 C10 H10 120.1
C10 C11 C12 119.9(3)
C10 C11 H11 120.0
C12 C11 H11 120.0
N2 C12 C11 119.6(3)
N2 C12 C13 116.1(2)
C11 C12 C13 124.3(3)
N4 C13 C12 110.8(2)
N4 C13 H13A 109.5
C12 C13 H13A 109.5
N4 C13 H13B 109.5
C12 C13 H13B 109.5
H13A C13 H13B 108.1
N4 C14 C1 114.8(2)
N4 C14 H14A 108.6
C1 C14 H14A 108.6
N4 C14 H14B 108.6
C1 C14 H14B 108.6
H14A C14 H14B 107.5
N3 C15 C16 109.4(2)
N3 C15 C18 108.8(2)
C16 C15 C18 107.6(3)
N3 C15 C17 111.9(3)
C16 C15 C17 109.1(3)
C18 C15 C17 109.9(3)
C15 C16 H16A 109.5
C15 C16 H16B 109.5
H16A C16 H16B 109.5
C15 C16 H16C 109.5
H16A C16 H16C 109.5
H16B C16 H16C 109.5
C15 C17 H17A 109.5
C15 C17 H17B 109.5
H17A C17 H17B 109.5
C15 C17 H17C 109.5
H17A C17 H17C 109.5
H17B C17 H17C 109.5
C15 C18 H18A 109.5
C15 C18 H18B 109.5
H18A C18 H18B 109.5
C15 C18 H18C 109.5
H18A C18 H18C 109.5
H18B C18 H18C 109.5
C20 C19 N4 109.9(2)
C20 C19 C21 108.1(3)
N4 C19 C21 111.6(2)
C20 C19 C22 108.8(3)
N4 C19 C22 108.5(3)
C21 C19 C22 109.9(3)
C19 C20 H20A 109.5
C19 C20 H20B 109.5
H20A C20 H20B 109.5
C19 C20 H20C 109.5
H20A C20 H20C 109.5
H20B C20 H20C 109.5
C19 C21 H21A 109.5
C19 C21 H21B 109.5
H21A C21 H21B 109.5
C19 C21 H21C 109.5
H21A C21 H21C 109.5
H21B C21 H21C 109.5
C19 C22 H22A 109.5
C19 C22 H22B 109.5
H22A C22 H22B 109.5
C19 C22 H22C 109.5
H22A C22 H22C 109.5
H22B C22 H22C 109.5
N5 C23 C24 178.2(3)
C23 C24 H24A 109.5
C23 C24 H24B 109.5
H24A C24 H24B 109.5
C23 C24 H24C 109.5
H24A C24 H24C 109.5
H24B C24 H24C 109.5
N6 C25 C26 179.8(4)
C25 C26 H26A 109.5
C25 C26 H26B 109.5
H26A C26 H26B 109.5
C25 C26 H26C 109.5
H26A C26 H26C 109.5
H26B C26 H26C 109.5
O2 S1 O3 112.9(2)
O2 S1 O1 117.1(2)
O3 S1 O1 112.81(19)
O2 S1 C27 104.04(18)
O3 S1 C27 104.26(17)
O1 S1 C27 103.91(16)
F2 C27 F3 106.4(3)
F2 C27 F1 107.9(4)
F3 C27 F1 106.3(3)
F2 C27 S1 111.7(3)
F3 C27 S1 113.9(2)
F1 C27 S1 110.2(3)
O5 S2 O6 115.0(12)
O5 S2 O4 115.9(10)
O6 S2 O4 110.2(10)
O5 S2 C28 111.1(12)
O6 S2 C28 99.3(9)
O4 S2 C28 103.5(7)
F5 C28 F6 103.5(7)
F5 C28 F4 123.7(12)
F6 C28 F4 108.2(8)
F5 C28 S2 102.5(9)
F6 C28 S2 106.7(7)
F4 C28 S2 110.8(7)
O4' S2' O6' 116.9(13)
O4' S2' O5' 112.9(12)
O6' S2' O5' 118.1(15)
O4' S2' C28' 107.6(10)
O6' S2' C28' 104.1(11)
O5' S2' C28' 93.3(13)
F6' C28' F5' 104.2(15)
F6' C28' F4' 94.6(15)
F5' C28' F4' 86.2(13)
F6' C28' S2' 122.1(12)
F5' C28' S2' 125.4(12)
F4' C28' S2' 114.7(13)

loop_
_geom_bond_atom_site_label_1
_geom_bond_atom_site_label_2
_geom_bond_distance
Co1 N2 1.924(2)
Co1 N1 1.933(2)
Co1 N6 1.937(2)
Co1 N5 1.946(3)
Co1 N4 2.326(2)
Co1 N3 2.334(2)
N1 C1 1.338(3)
N1 C5 1.354(4)
N2 C8 1.335(4)
N2 C12 1.350(3)
N3 C7 1.492(3)
N3 C6 1.498(4)
N3 C15 1.522(3)
N4 C13 1.492(3)
N4 C14 1.496(4)
N4 C19 1.528(4)
N5 C23 1.135(4)
N6 C25 1.135(3)
C1 C2 1.394(4)
C1 C14 1.502(4)
C2 C3 1.387(5)
C2 H2 0.9300
C3 C4 1.373(5)
C3 H3 0.9300
C4 C5 1.372(4)
C4 H4 0.9300
C5 C6 1.500(4)
C6 H6A 0.9700
C6 H6B 0.9700
C7 C8 1.519(4)
C7 H7A 0.9700
C7 H7B 0.9700
C8 C9 1.389(4)
C9 C10 1.381(4)
C9 H9 0.9300
C10 C11 1.372(4)
C10 H10 0.9300
C11 C12 1.377(4)
C11 H11 0.9300
C12 C13 1.508(4)
C13 H13A 0.9700
C13 H13B 0.9700
C14 H14A 0.9700
C14 H14B 0.9700
C15 C16 1.529(4)
C15 C18 1.533(4)
C15 C17 1.549(4)
C16 H16A 0.9600
C16 H16B 0.9600
C16 H16C 0.9600
C17 H17A 0.9600
C17 H17B 0.9600
C17 H17C 0.9600
C18 H18A 0.9600
C18 H18B 0.9600
C18 H18C 0.9600
C19 C20 1.522(4)
C19 C21 1.541(4)
C19 C22 1.543(4)
C20 H20A 0.9600
C20 H20B 0.9600
C20 H20C 0.9600
C21 H21A 0.9600
C21 H21B 0.9600
C21 H21C 0.9600
C22 H22A 0.9600
C22 H22B 0.9600
C22 H22C 0.9600
C23 C24 1.460(5)
C24 H24A 0.9600
C24 H24B 0.9600
C24 H24C 0.9600
C25 C26 1.451(4)
C26 H26A 0.9600
C26 H26B 0.9600
C26 H26C 0.9600
S1 O2 1.414(3)
S1 O3 1.428(3)
S1 O1 1.429(3)
S1 C27 1.785(4)
C27 F2 1.308(3)
C27 F3 1.318(3)
C27 F1 1.326(3)
S2 O5 1.294(15)
S2 O6 1.453(17)
S2 O4 1.461(13)
S2 C28 1.824(12)
C28 F5 1.319(4)
C28 F6 1.321(4)
C28 F4 1.325(4)
S2' O4' 1.349(15)
S2' O6' 1.380(18)
S2' O5' 1.472(18)
S2' C28' 1.724(15)
C28' F6' 1.312(5)
C28' F5' 1.316(5)
C28' F4' 1.317(5)

loop_
_geom_torsion_atom_site_label_1
_geom_torsion_atom_site_label_2
_geom_torsion_atom_site_label_3
_geom_torsion_atom_site_label_4
_geom_torsion
N2 Co1 N1 C1 74.9(2)
N6 Co1 N1 C1 -107.2(2)
N4 Co1 N1 C1 -4.20(19)
N3 Co1 N1 C1 156.2(2)
N2 Co1 N1 C5 -102.2(2)
N6 Co1 N1 C5 75.7(2)
N4 Co1 N1 C5 178.7(2)
N3 Co1 N1 C5 -20.91(19)
N1 Co1 N2 C8 77.2(2)
N5 Co1 N2 C8 -105.7(2)
N4 Co1 N2 C8 158.7(2)
N3 Co1 N2 C8 -1.2(2)
N1 Co1 N2 C12 -104.1(2)
N5 Co1 N2 C12 73.0(2)
N4 Co1 N2 C12 -22.5(2)
N3 Co1 N2 C12 177.5(2)
N2 Co1 N3 C7 12.59(17)
N1 Co1 N3 C7 -77.47(18)
N6 Co1 N3 C7 -166.72(18)
N5 Co1 N3 C7 100.16(18)
N4 Co1 N3 C7 -32.8(3)
N2 Co1 N3 C6 124.13(16)
N1 Co1 N3 C6 34.07(15)
N6 Co1 N3 C6 -55.17(16)
N5 Co1 N3 C6 -148.29(15)
N4 Co1 N3 C6 78.7(2)
N2 Co1 N3 C15 -112.69(19)
N1 Co1 N3 C15 157.25(19)
N6 Co1 N3 C15 68.00(19)
N5 Co1 N3 C15 -25.1(2)
N4 Co1 N3 C15 -158.09(18)
N2 Co1 N4 C13 34.03(16)
N1 Co1 N4 C13 123.93(17)
N6 Co1 N4 C13 -147.44(17)
N5 Co1 N4 C13 -54.77(17)
N3 Co1 N4 C13 79.8(2)
N2 Co1 N4 C14 -77.32(17)
N1 Co1 N4 C14 12.58(16)
N6 Co1 N4 C14 101.22(17)
N5 Co1 N4 C14 -166.12(17)
N3 Co1 N4 C14 -31.5(3)
N2 Co1 N4 C19 156.6(2)
N1 Co1 N4 C19 -113.5(2)
N6 Co1 N4 C19 -24.9(2)
N5 Co1 N4 C19 67.8(2)
N3 Co1 N4 C19 -157.6(2)
C5 N1 C1 C2 -3.6(4)
Co1 N1 C1 C2 179.3(2)
C5 N1 C1 C14 171.0(2)
Co1 N1 C1 C14 -6.1(3)
N1 C1 C2 C3 1.7(4)
C14 C1 C2 C3 -172.7(3)
C1 C2 C3 C4 0.8(5)
C2 C3 C4 C5 -1.4(5)
C1 N1 C5 C4 3.1(4)
Co1 N1 C5 C4 -179.9(2)
C1 N1 C5 C6 -175.8(2)
Co1 N1 C5 C6 1.3(3)
C3 C4 C5 N1 -0.5(5)
C3 C4 C5 C6 178.3(3)
C7 N3 C6 C5 64.6(3)
C15 N3 C6 C5 -172.1(2)
Co1 N3 C6 C5 -42.3(2)
N1 C5 C6 N3 32.9(3)
C4 C5 C6 N3 -145.9(3)
C6 N3 C7 C8 -124.8(3)
C15 N3 C7 C8 111.1(3)
Co1 N3 C7 C8 -20.9(3)
C12 N2 C8 C9 -4.2(4)
Co1 N2 C8 C9 174.6(2)
C12 N2 C8 C7 169.9(3)
Co1 N2 C8 C7 -11.3(3)
N3 C7 C8 N2 23.4(4)
N3 C7 C8 C9 -162.5(3)
N2 C8 C9 C10 2.6(5)
C7 C8 C9 C10 -171.3(3)
C8 C9 C10 C11 1.1(5)
C9 C10 C11 C12 -3.2(5)
C8 N2 C12 C11 2.0(4)
Co1 N2 C12 C11 -176.8(2)
C8 N2 C12 C13 -176.8(3)
Co1 N2 C12 C13 4.4(3)
C10 C11 C12 N2 1.8(4)
C10 C11 C12 C13 -179.6(3)
C14 N4 C13 C12 66.2(3)
C19 N4 C13 C12 -170.3(2)
Co1 N4 C13 C12 -40.4(2)
N2 C12 C13 N4 29.7(3)
C11 C12 C13 N4 -149.0(3)
C13 N4 C14 C1 -122.6(3)
C19 N4 C14 C1 113.9(3)
Co1 N4 C14 C1 -18.8(3)
N1 C1 C14 N4 18.6(4)
C2 C1 C14 N4 -166.8(3)
C7 N3 C15 C16 -170.1(2)
C6 N3 C15 C16 68.0(3)
Co1 N3 C15 C16 -48.6(3)
C7 N3 C15 C18 -52.7(3)
C6 N3 C15 C18 -174.6(2)
Co1 N3 C15 C18 68.8(3)
C7 N3 C15 C17 68.9(3)
C6 N3 C15 C17 -53.0(3)
Co1 N3 C15 C17 -169.59(18)
C13 N4 C19 C20 67.6(3)
C14 N4 C19 C20 -170.7(2)
Co1 N4 C19 C20 -48.7(3)
C13 N4 C19 C21 -52.4(3)
C14 N4 C19 C21 69.4(3)
Co1 N4 C19 C21 -168.6(2)
C13 N4 C19 C22 -173.6(2)
C14 N4 C19 C22 -51.8(3)
Co1 N4 C19 C22 70.2(3)
O2 S1 C27 F2 179.1(3)
O3 S1 C27 F2 -62.4(3)
O1 S1 C27 F2 56.0(3)
O2 S1 C27 F3 -60.3(3)
O3 S1 C27 F3 58.2(3)
O1 S1 C27 F3 176.6(3)
O2 S1 C27 F1 59.1(3)
O3 S1 C27 F1 177.6(3)
O1 S1 C27 F1 -64.0(3)
O5 S2 C28 F5 95.4(14)
O6 S2 C28 F5 -143.1(14)
O4 S2 C28 F5 -29.6(11)
O5 S2 C28 F6 -156.1(12)
O6 S2 C28 F6 -34.6(11)
O4 S2 C28 F6 78.9(9)
O5 S2 C28 F4 -38.4(13)
O6 S2 C28 F4 83.0(11)
O4 S2 C28 F4 -163.5(8)
O4' S2' C28' F6' 47(2)
O6' S2' C28' F6' -78(2)
O5' S2' C28' F6' 162(2)
O4' S2' C28' F5' -96(2)
O6' S2' C28' F5' 139(2)
O5' S2' C28' F5' 19(2)
O4' S2' C28' F4' 160.0(16)
O6' S2' C28' F4' 35(2)
O5' S2' C28' F4' -84.8(19)
